data_2240151
loop_
_publ_author_name
'Takaluoma, Esther M.'
'Oilunkaniemi, Raija'
'Lehmann, Christian W.'
'Laitinen, Risto S.'

_publ_section_title
;
 Crystal structure of
 tris(phenylselenolato-\k<i>Se</i>)tris(tetrahydrofuran-\k<i>O</i>)thulium(III)
;
_journal_coeditor_code SU5009
_journal_issue 11
_journal_name_full 'Acta Crystallographica Section E'
_journal_page_first m389
_journal_paper_doi 10.1107/S1600536814023733
_journal_volume 70
_journal_year 2014
_chemical_formula_iupac '[Tm (C6 H5 Se)3 (C4 H8 O)3]'
_chemical_formula_moiety 'C30 H39 O3 Se3 Tm'
_chemical_formula_sum 'C30 H39 O3 Se3 Tm'
_chemical_formula_weight 853.42
_chemical_name_systematic
;
Tris(phenylselenolato-\k<i>Se</i>)tris(tetrahydrofuran-\k<i>O</i>)thulium(III)
;
_space_group_crystal_system trigonal
_space_group_IT_number 159
_space_group_name_Hall 'P 3 -2c'
_space_group_name_H-M_alt 'P 3 1 c'
_symmetry_space_group_name_Hall 'P 3 -2c'
_symmetry_space_group_name_H-M 'P 3 1 c'
_atom_sites_solution_hydrogens geom
_audit_creation_method SHELXL-2013
_cell_angle_alpha 90
_cell_angle_beta 90
_cell_angle_gamma 120
_cell_formula_units_Z 2
_cell_length_a 15.277(2)
_cell_length_b 15.277(2)
_cell_length_c 7.8708(16)
_cell_measurement_reflns_used 2053
_cell_measurement_temperature 120(2)
_cell_measurement_theta_max 28.066
_cell_measurement_theta_min 3.079
_cell_volume 1590.8(4)
_computing_cell_refinement
;
DENZO-SMN (Otwinowski & Minor, 1997)
;
_computing_data_collection
;
COLLECT (Bruker, 2008)
;
_computing_data_reduction
;
DENZO-SMN (Otwinowski & Minor, 1997)
;
_computing_molecular_graphics
;
DIAMOND (Brandenburg, 2006)
;
_computing_publication_material
;
WinGX (Farrugia, 2012)
;
_computing_structure_refinement
;
SHELXL2013 (Sheldrick, 2008)
;
_computing_structure_solution
;
SIR92 (Altomare <i>et al.</i>,  1993)
;
_diffrn_ambient_temperature 120(2)
_diffrn_measured_fraction_theta_full 0.989
_diffrn_measured_fraction_theta_max 0.982
_diffrn_measurement_device_type 'Bruker--Nonius KappaCCD'
_diffrn_measurement_method '\f scans, and \w scans with \k offsets'
_diffrn_radiation_type MoK\a
_diffrn_radiation_wavelength 0.71073
_diffrn_reflns_av_R_equivalents 0.0526
_diffrn_reflns_limit_h_max 20
_diffrn_reflns_limit_h_min -16
_diffrn_reflns_limit_k_max 14
_diffrn_reflns_limit_k_min -18
_diffrn_reflns_limit_l_max 10
_diffrn_reflns_limit_l_min -9
_diffrn_reflns_number 5660
_diffrn_reflns_theta_full 25.250
_diffrn_reflns_theta_max 28.066
_diffrn_reflns_theta_min 3.079
_exptl_absorpt_coefficient_mu 6.248
_exptl_absorpt_correction_T_max 0.574
_exptl_absorpt_correction_T_min 0.189
_exptl_absorpt_correction_type multi-scan
_exptl_absorpt_process_details
;
(XPREP in SHELXTL; Sheldrick, 2008)
;
_exptl_crystal_colour 'pale yellow-green'
_exptl_crystal_density_diffrn 1.782
_exptl_crystal_description block
_exptl_crystal_F_000 828
_exptl_crystal_size_max 0.400
_exptl_crystal_size_mid 0.200
_exptl_crystal_size_min 0.100
_refine_diff_density_max 0.762
_refine_diff_density_min -1.426
_refine_ls_abs_structure_details
;
Flack <i>x</i> determined using 812 quotients
[(<i>I</i>^+^)-(<i>I</i>^-^)]/[(<i>I</i>^+^)+(<i>I</i>^-^)]
(Parsons & Flack, 2004)
;
_refine_ls_abs_structure_Flack -0.03(3)
_refine_ls_extinction_coef 0.0089(14)
_refine_ls_extinction_expression Fc^*^=kFc[1+0.001xFc^2^\l^3^/sin(2\q)]^-1/4^
_refine_ls_extinction_method 'SHELXL2013 (Sheldrick, 20008)'
_refine_ls_goodness_of_fit_ref 1.104
_refine_ls_hydrogen_treatment constr
_refine_ls_matrix_type full
_refine_ls_number_parameters 127
_refine_ls_number_reflns 2151
_refine_ls_number_restraints 9
_refine_ls_restrained_S_all 1.102
_refine_ls_R_factor_all 0.0416
_refine_ls_R_factor_gt 0.0381
_refine_ls_shift/su_max 0.000
_refine_ls_shift/su_mean 0.000
_refine_ls_structure_factor_coef Fsqd
_refine_ls_weighting_details 'w=1/[\s^2^(Fo^2^)+8.3800P] where P=(Fo^2^+2Fc^2^)/3'
_refine_ls_weighting_scheme calc
_refine_ls_wR_factor_gt 0.0847
_refine_ls_wR_factor_ref 0.0865
_reflns_number_gt 2053
_reflns_number_total 2151
_reflns_threshold_expression I>2\s(I)
_cod_data_source_file su5009sup1.cf
_cod_data_source_block I
_cod_original_cell_volume 1590.9(6)
_cod_database_code 2240151
_cod_database_fobs_code 2240151
_shelx_space_group_comment
;
The symmetry employed for this shelxl refinement is uniquely defined
by the following loop, which should always be used as a source of
symmetry information in preference to the above space-group names.
They are only intended as comments.
;
_shelx_estimated_absorpt_t_min 0.189
_shelx_estimated_absorpt_t_max 0.574
_shelxl_version_number 2013-4

loop_
_space_group_symop_operation_xyz
'x, y, z'
'-y, x-y, z'
'-x+y, -x, z'
'y, x, z+1/2'
'x-y, -y, z+1/2'
'-x, -x+y, z+1/2'

loop_
_atom_site_type_symbol
_atom_site_label
_atom_site_fract_x
_atom_site_fract_y
_atom_site_fract_z
_atom_site_U_iso_or_equiv
_atom_site_adp_type
_atom_site_calc_flag
_atom_site_occupancy
_atom_site_disorder_assembly
_atom_site_disorder_group
Tm Tm1 0.6667 0.3333 0.08579(18) 0.0326(3) Uani d 1 A .
Se Se1 0.63991(14) 0.46785(13) -0.11260(16) 0.0456(4) Uani d 1 . .
O O1 0.7727(7) 0.4562(7) 0.2822(12) 0.034(2) Uani d 1 . .
C C1 0.7309(12) 0.5979(12) -0.0110(17) 0.040(4) Uani d 1 . .
C C2 0.6951(13) 0.6510(11) 0.081(3) 0.055(4) Uani d 1 . .
H H2 0.6247 0.6222 0.1023 0.066 Uiso calc 1 . .
C C3 0.7629(18) 0.7463(15) 0.142(2) 0.069(6) Uani d 1 . .
H H3 0.7377 0.7829 0.2025 0.082 Uiso calc 1 . .
C C4 0.8656(14) 0.7899(15) 0.119(2) 0.061(6) Uani d 1 . .
H H4 0.9107 0.8545 0.1655 0.074 Uiso calc 1 . .
C C5 0.9021(15) 0.7375(14) 0.026(2) 0.056(5) Uani d 1 . .
H H5 0.9725 0.7669 0.0057 0.067 Uiso calc 1 . .
C C6 0.8341(15) 0.6407(12) -0.038(2) 0.051(5) Uani d 1 . .
H H6 0.8591 0.6043 -0.0998 0.061 Uiso calc 1 . .
C C7A 0.7418(19) 0.5034(16) 0.406(2) 0.044(5) Uani d 0.79(3) A 1
H H7AA 0.6992 0.4534 0.4932 0.052 Uiso calc 0.79(3) A 1
H H7BA 0.7017 0.5302 0.3514 0.052 Uiso calc 0.79(3) A 1
C C8A 0.8335(15) 0.587(2) 0.487(3) 0.061(8) Uani d 0.79(3) A 1
H H8AA 0.8218 0.5946 0.6082 0.074 Uiso calc 0.79(3) A 1
H H8BA 0.8556 0.6521 0.4276 0.074 Uiso calc 0.79(3) A 1
C C9A 0.9087(15) 0.5529(15) 0.465(2) 0.044(6) Uani d 0.79(3) A 1
H H9AA 0.9009 0.5034 0.5539 0.053 Uiso calc 0.79(3) A 1
H H9BA 0.9789 0.6104 0.4666 0.053 Uiso calc 0.79(3) A 1
C C10A 0.879(2) 0.505(3) 0.293(4) 0.045(7) Uani d 0.79(3) A 1
H H0AA 0.9104 0.5568 0.2032 0.055 Uiso calc 0.79(3) A 1
H H0BA 0.9021 0.4551 0.2782 0.055 Uiso calc 0.79(3) A 1
C C7B 0.743(9) 0.484(8) 0.454(9) 0.044(5) Uani d 0.21(3) A 2
H H7AB 0.7077 0.5231 0.4379 0.052 Uiso calc 0.21(3) A 2
H H7BB 0.7010 0.4239 0.5246 0.052 Uiso calc 0.21(3) A 2
C C8B 0.850(6) 0.551(8) 0.532(12) 0.061(8) Uani d 0.21(3) A 2
H H8AB 0.8521 0.6075 0.5967 0.074 Uiso calc 0.21(3) A 2
H H8BB 0.8655 0.5099 0.6107 0.074 Uiso calc 0.21(3) A 2
C C9B 0.928(5) 0.592(6) 0.386(9) 0.044(6) Uani d 0.21(3) A 2
H H9AB 0.9961 0.6094 0.4276 0.053 Uiso calc 0.21(3) A 2
H H9BB 0.9320 0.6533 0.3350 0.053 Uiso calc 0.21(3) A 2
C C10B 0.888(7) 0.505(13) 0.26(2) 0.045(7) Uani d 0.21(3) A 2
H H0AB 0.9122 0.4568 0.2814 0.055 Uiso calc 0.21(3) A 2
H H0BB 0.9084 0.5304 0.1378 0.055 Uiso calc 0.21(3) A 2

loop_
_atom_site_aniso_label
_atom_site_aniso_U_11
_atom_site_aniso_U_22
_atom_site_aniso_U_33
_atom_site_aniso_U_12
_atom_site_aniso_U_13
_atom_site_aniso_U_23
Tm1 0.0385(3) 0.0385(3) 0.0206(4) 0.01927(16) 0.000 0.000
Se1 0.0548(9) 0.0551(10) 0.0316(7) 0.0311(9) -0.0015(8) 0.0096(8)
O1 0.036(5) 0.041(6) 0.024(4) 0.020(5) 0.007(4) 0.001(4)
C1 0.054(11) 0.045(8) 0.028(8) 0.031(8) 0.005(7) 0.017(6)
C2 0.070(10) 0.056(10) 0.052(9) 0.041(9) 0.036(12) 0.019(11)
C3 0.13(2) 0.072(13) 0.042(9) 0.077(15) 0.016(11) 0.012(9)
C4 0.066(12) 0.045(9) 0.054(13) 0.013(8) -0.005(8) -0.007(8)
C5 0.061(11) 0.045(9) 0.069(12) 0.033(9) 0.012(8) 0.006(9)
C6 0.045(10) 0.053(9) 0.043(8) 0.016(9) -0.009(8) -0.002(6)
C7A 0.059(11) 0.048(11) 0.014(9) 0.020(10) 0.006(11) 0.010(8)
C8A 0.064(14) 0.062(18) 0.038(14) 0.016(12) -0.003(10) -0.017(12)
C9A 0.040(11) 0.043(12) 0.026(10) 0.004(10) 0.001(9) 0.011(8)
C10A 0.053(12) 0.060(11) 0.03(2) 0.034(10) -0.001(11) 0.003(13)
C7B 0.059(11) 0.048(11) 0.014(9) 0.020(10) 0.006(11) 0.010(8)
C8B 0.064(14) 0.062(18) 0.038(14) 0.016(12) -0.003(10) -0.017(12)
C9B 0.040(11) 0.043(12) 0.026(10) 0.004(10) 0.001(9) 0.011(8)
C10B 0.053(12) 0.060(11) 0.03(2) 0.034(10) -0.001(11) 0.003(13)

loop_
_atom_type_symbol
_atom_type_description
_atom_type_scat_dispersion_real
_atom_type_scat_dispersion_imag
_atom_type_scat_source
C C 0.0033 0.0016 'International Tables Vol C Tables 4.2.6.8 and 6.1.1.4'
H H 0.0000 0.0000 'International Tables Vol C Tables 4.2.6.8 and 6.1.1.4'
O O 0.0106 0.0060 'International Tables Vol C Tables 4.2.6.8 and 6.1.1.4'
Se Se -0.0929 2.2259 'International Tables Vol C Tables 4.2.6.8 and 6.1.1.4'
Tm Tm -0.3139 5.2483 'International Tables Vol C Tables 4.2.6.8 and 6.1.1.4'

loop_
_geom_angle_atom_site_label_1
_geom_angle_atom_site_label_2
_geom_angle_atom_site_label_3
_geom_angle_site_symmetry_1
_geom_angle_site_symmetry_3
_geom_angle
O1 Tm1 O1 3_665 . 81.2(3)
O1 Tm1 O1 3_665 2_655 81.2(3)
O1 Tm1 O1 . 2_655 81.2(3)
O1 Tm1 Se1 3_665 3_665 94.4(2)
O1 Tm1 Se1 . 3_665 92.6(2)
O1 Tm1 Se1 2_655 3_665 173.0(2)
O1 Tm1 Se1 3_665 2_655 92.6(2)
O1 Tm1 Se1 . 2_655 173.0(2)
O1 Tm1 Se1 2_655 2_655 94.4(2)
Se1 Tm1 Se1 3_665 2_655 91.32(6)
O1 Tm1 Se1 3_665 . 173.0(2)
O1 Tm1 Se1 . . 94.4(2)
O1 Tm1 Se1 2_655 . 92.6(2)
Se1 Tm1 Se1 3_665 . 91.32(6)
Se1 Tm1 Se1 2_655 . 91.32(6)
C1 Se1 Tm1 . . 103.4(4)
C10A O1 C7A . . 106.2(19)
C10B O1 C7B . . 114(7)
C10A O1 Tm1 . . 127.8(12)
C7A O1 Tm1 . . 125.8(11)
C10B O1 Tm1 . . 117(4)
C7B O1 Tm1 . . 128(4)
C2 C1 C6 . . 119.4(16)
C2 C1 Se1 . . 121.6(13)
C6 C1 Se1 . . 118.9(12)
C3 C2 C1 . . 119.3(16)
C3 C2 H2 . . 120.3
C1 C2 H2 . . 120.3
C4 C3 C2 . . 122.4(17)
C4 C3 H3 . . 118.8
C2 C3 H3 . . 118.8
C3 C4 C5 . . 118.7(17)
C3 C4 H4 . . 120.7
C5 C4 H4 . . 120.7
C4 C5 C6 . . 119.8(17)
C4 C5 H5 . . 120.1
C6 C5 H5 . . 120.1
C1 C6 C5 . . 120.4(17)
C1 C6 H6 . . 119.8
C5 C6 H6 . . 119.8
O1 C7A C8A . . 108.6(19)
O1 C7A H7AA . . 110.0
C8A C7A H7AA . . 110.0
O1 C7A H7BA . . 110.0
C8A C7A H7BA . . 110.0
H7AA C7A H7BA . . 108.3
C7A C8A C9A . . 102(2)
C7A C8A H8AA . . 111.4
C9A C8A H8AA . . 111.4
C7A C8A H8BA . . 111.4
C9A C8A H8BA . . 111.4
H8AA C8A H8BA . . 109.2
C8A C9A C10A . . 100(2)
C8A C9A H9AA . . 111.7
C10A C9A H9AA . . 111.7
C8A C9A H9BA . . 111.7
C10A C9A H9BA . . 111.7
H9AA C9A H9BA . . 109.5
O1 C10A C9A . . 107.3(17)
O1 C10A H0AA . . 110.3
C9A C10A H0AA . . 110.3
O1 C10A H0BA . . 110.3
C9A C10A H0BA . . 110.3
H0AA C10A H0BA . . 108.5
C8B C7B O1 . . 100(7)
C8B C7B H7AB . . 111.8
O1 C7B H7AB . . 111.8
C8B C7B H7BB . . 111.8
O1 C7B H7BB . . 111.8
H7AB C7B H7BB . . 109.5
C9B C8B C7B . . 109(7)
C9B C8B H8AB . . 110.0
C7B C8B H8AB . . 110.0
C9B C8B H8BB . . 110.0
C7B C8B H8BB . . 110.0
H8AB C8B H8BB . . 108.3
C8B C9B C10B . . 105(7)
C8B C9B H9AB . . 110.9
C10B C9B H9AB . . 110.9
C8B C9B H9BB . . 110.9
C10B C9B H9BB . . 110.9
H9AB C9B H9BB . . 108.9
C9B C10B O1 . . 101(7)
C9B C10B H0AB . . 111.7
O1 C10B H0AB . . 111.7
C9B C10B H0BB . . 111.7
O1 C10B H0BB . . 111.7
H0AB C10B H0BB . . 109.4

loop_
_geom_bond_atom_site_label_1
_geom_bond_atom_site_label_2
_geom_bond_site_symmetry_2
_geom_bond_distance
Tm1 O1 3_665 2.345(10)
Tm1 O1 . 2.345(10)
Tm1 O1 2_655 2.345(10)
Tm1 Se1 3_665 2.7692(17)
Tm1 Se1 2_655 2.7692(17)
Tm1 Se1 . 2.7692(17)
Se1 C1 . 1.938(18)
O1 C10A . 1.41(3)
O1 C7A . 1.42(3)
O1 C10B . 1.55(10)
O1 C7B . 1.56(10)
C1 C2 . 1.39(2)
C1 C6 . 1.39(3)
C2 C3 . 1.38(3)
C2 H2 . 0.9500
C3 C4 . 1.38(3)
C3 H3 . 0.9500
C4 C5 . 1.39(2)
C4 H4 . 0.9500
C5 C6 . 1.41(2)
C5 H5 . 0.9500
C6 H6 . 0.9500
C7A C8A . 1.49(2)
C7A H7AA . 0.9900
C7A H7BA . 0.9900
C8A C9A . 1.49(2)
C8A H8AA . 0.9900
C8A H8BA . 0.9900
C9A C10A . 1.50(2)
C9A H9AA . 0.9900
C9A H9BA . 0.9900
C10A H0AA . 0.9900
C10A H0BA . 0.9900
C7B C8B . 1.55(9)
C7B H7AB . 0.9900
C7B H7BB . 0.9900
C8B C9B . 1.55(9)
C8B H8AB . 0.9900
C8B H8BB . 0.9900
C9B C10B . 1.55(9)
C9B H9AB . 0.9900
C9B H9BB . 0.9900
C10B H0AB . 0.9900
C10B H0BB . 0.9900

loop_
_geom_torsion_atom_site_label_1
_geom_torsion_atom_site_label_2
_geom_torsion_atom_site_label_3
_geom_torsion_atom_site_label_4
_geom_torsion
C6 C1 C2 C3 1(3)
Se1 C1 C2 C3 -176.1(14)
C1 C2 C3 C4 -2(3)
C2 C3 C4 C5 2(3)
C3 C4 C5 C6 -2(3)
C2 C1 C6 C5 -1(2)
Se1 C1 C6 C5 176.5(12)
C4 C5 C6 C1 1(3)
C10A O1 C7A C8A 3(3)
C10B O1 C7A C8A -3(10)
C7B O1 C7A C8A 85(15)
Tm1 O1 C7A C8A -171.5(13)
O1 C7A C8A C9A -27(2)
C7A C8A C9A C10A 37(3)
C7A O1 C10A C9A 21(4)
C10B O1 C10A C9A 17E1(5)
C7B O1 C10A C9A 3(5)
Tm1 O1 C10A C9A -163.7(15)
C8A C9A C10A O1 -37(4)
C10A O1 C7B C8B 1(7)
C7A O1 C7B C8B -103(15)
C10B O1 C7B C8B -2(11)
Tm1 O1 C7B C8B 168(5)
O1 C7B C8B C9B 23(10)
C7B C8B C9B C10B -37(14)
C8B C9B C10B O1 32(14)
C10A O1 C10B C9B -3E1(4)
C7A O1 C10B C9B 1(15)
C7B O1 C10B C9B -19(14)
Tm1 O1 C10B C9B 170(7)
